data_2220473
loop_
_publ_author_name
'Wang, Cui-Juan'
'Ren, Ping-Di'
'Wu, Wei-Ping'
'Zhang, Zhi-Bin'

_publ_section_title
;
 (2,2'-Bipyridine)(2-formyl-6-methoxyphenolato)nickel(II) perchlorate
;
_journal_coeditor_code DN2410
_journal_issue 1
_journal_name_full 'Acta Crystallographica Section E'
_journal_page_first m11
_journal_paper_doi 10.1107/S1600536808040385
_journal_volume 65
_journal_year 2009
_chemical_formula_iupac '[Ni (C8 H7 O3) (C10 H8 N2)] Cl O4'
_chemical_formula_moiety 'C18 H15 N2 Ni O3 + , Cl O4 -'
_chemical_formula_sum 'C18 H15 Cl N2 Ni O7'
_chemical_formula_weight 465.48
_chemical_name_systematic
;
(2,2'-Bipyridine)(2-formyl-6-methoxyphenolato)nickel(II) perchlorate
;
_space_group_IT_number 2
_symmetry_cell_setting triclinic
_symmetry_space_group_name_Hall '-P 1'
_symmetry_space_group_name_H-M 'P -1'
_atom_sites_solution_hydrogens geom
_atom_sites_solution_primary direct
_atom_sites_solution_secondary difmap
_audit_creation_method SHELXL97
_cell_angle_alpha 84.450(10)
_cell_angle_beta 80.050(10)
_cell_angle_gamma 80.250(10)
_cell_formula_units_Z 2
_cell_length_a 8.4600(10)
_cell_length_b 9.5800(10)
_cell_length_c 11.956(2)
_cell_measurement_reflns_used 3381
_cell_measurement_temperature 298(2)
_cell_measurement_theta_max 25.19
_cell_measurement_theta_min 1.73
_cell_volume 938.4(2)
_computing_cell_refinement 'APEX2 (Bruker, 2004)'
_computing_data_collection 'APEX2 (Bruker, 2004)'
_computing_data_reduction 'APEX2 (Bruker, 2004)'
_computing_molecular_graphics
;
ORTEPIII (Burnett & Johnson, 1996) and ORTEP-3 for Windows (Farrugia,
1997)
;
_computing_publication_material 'SHELXL97 (Sheldrick, 2008)'
_computing_structure_refinement 'SHELXL97 (Sheldrick, 2008)'
_computing_structure_solution 'SHELXS97 (Sheldrick, 2008)'
_diffrn_ambient_temperature 298(2)
_diffrn_measured_fraction_theta_full 1.000
_diffrn_measured_fraction_theta_max 1.000
_diffrn_measurement_device_type 'Bruker APEXII area-detector'
_diffrn_measurement_method '\f and \w'
_diffrn_radiation_monochromator graphite
_diffrn_radiation_source 'fine-focus sealed tube'
_diffrn_radiation_type MoK\a
_diffrn_radiation_wavelength 0.71073
_diffrn_reflns_av_R_equivalents 0.0086
_diffrn_reflns_av_sigmaI/netI 0.0243
_diffrn_reflns_limit_h_max 10
_diffrn_reflns_limit_h_min 0
_diffrn_reflns_limit_k_max 11
_diffrn_reflns_limit_k_min -11
_diffrn_reflns_limit_l_max 14
_diffrn_reflns_limit_l_min -14
_diffrn_reflns_number 3644
_diffrn_reflns_theta_full 25.19
_diffrn_reflns_theta_max 25.19
_diffrn_reflns_theta_min 1.73
_diffrn_standards_interval_count 0
_diffrn_standards_interval_time 0
_diffrn_standards_number 0
_exptl_absorpt_coefficient_mu 1.222
_exptl_absorpt_correction_T_max 0.8011
_exptl_absorpt_correction_T_min 0.6959
_exptl_absorpt_correction_type multi-scan
_exptl_absorpt_process_details '(SADABS; Bruker, 2004)'
_exptl_crystal_colour green
_exptl_crystal_density_diffrn 1.647
_exptl_crystal_density_method 'not measured'
_exptl_crystal_description block
_exptl_crystal_F_000 476
_exptl_crystal_size_max 0.32
_exptl_crystal_size_mid 0.26
_exptl_crystal_size_min 0.19
_refine_diff_density_max 0.253
_refine_diff_density_min -0.495
_refine_ls_extinction_method none
_refine_ls_goodness_of_fit_ref 1.036
_refine_ls_hydrogen_treatment constr
_refine_ls_matrix_type full
_refine_ls_number_parameters 263
_refine_ls_number_reflns 3381
_refine_ls_number_restraints 0
_refine_ls_restrained_S_all 1.036
_refine_ls_R_factor_all 0.0359
_refine_ls_R_factor_gt 0.0293
_refine_ls_shift/su_max 0.001
_refine_ls_shift/su_mean 0.000
_refine_ls_structure_factor_coef Fsqd
_refine_ls_weighting_details 'calc w = 1/[\s^2^(Fo^2^)+(0.049P)^2^] where P=(Fo^2^+2Fc^2^)/3'
_refine_ls_weighting_scheme calc
_refine_ls_wR_factor_gt 0.0755
_refine_ls_wR_factor_ref 0.0772
_reflns_number_gt 2838
_reflns_number_total 3381
_reflns_threshold_expression I>2\s(I)
_cod_data_source_file dn2410.cif
_cod_data_source_block I
_cod_database_code 2220473
_cod_database_fobs_code 2220473

loop_
_symmetry_equiv_pos_as_xyz
'x, y, z'
'-x, -y, -z'

loop_
_atom_site_type_symbol
_atom_site_label
_atom_site_fract_x
_atom_site_fract_y
_atom_site_fract_z
_atom_site_U_iso_or_equiv
_atom_site_adp_type
_atom_site_calc_flag
_atom_site_refinement_flags
_atom_site_occupancy
_atom_site_disorder_assembly
_atom_site_disorder_group
Ni Ni1 0.62596(3) 0.46273(3) 0.37323(2) 0.03207(11) Uani d . 1 . .
O O1 0.8230(2) 0.46228(19) 0.43851(14) 0.0491(4) Uani d . 1 . .
O O2 0.54224(18) 0.33979(16) 0.49436(13) 0.0397(4) Uani d . 1 . .
O O3 0.4083(2) 0.12543(17) 0.59302(15) 0.0531(5) Uani d . 1 . .
N N1 0.4407(2) 0.45896(19) 0.29274(15) 0.0356(4) Uani d . 1 . .
N N2 0.6801(2) 0.6028(2) 0.24547(15) 0.0384(4) Uani d . 1 . .
C C1 0.8713(3) 0.3669(3) 0.5099(2) 0.0539(7) Uani d . 1 . .
H H1 0.9750 0.3677 0.5258 0.065 Uiso calc R 1 . .
C C2 0.7895(3) 0.2585(3) 0.5693(2) 0.0490(6) Uani d . 1 . .
C C3 0.8710(4) 0.1578(3) 0.6437(3) 0.0797(10) Uani d . 1 . .
H H3 0.9760 0.1654 0.6530 0.096 Uiso calc R 1 . .
C C4 0.7985(5) 0.0514(3) 0.7010(3) 0.0935(13) Uani d . 1 . .
H H4 0.8532 -0.0131 0.7499 0.112 Uiso calc R 1 . .
C C5 0.6424(4) 0.0376(3) 0.6871(2) 0.0711(9) Uani d . 1 . .
H H5 0.5940 -0.0367 0.7267 0.085 Uiso calc R 1 . .
C C6 0.5578(3) 0.1319(2) 0.6157(2) 0.0462(6) Uani d . 1 . .
C C7 0.6294(3) 0.2479(2) 0.55657(18) 0.0390(5) Uani d . 1 . .
C C8 0.3359(4) 0.0033(3) 0.6415(2) 0.0662(8) Uani d . 1 . .
H H8A 0.4119 -0.0814 0.6251 0.099 Uiso calc R 1 . .
H H8B 0.2399 0.0015 0.6094 0.099 Uiso calc R 1 . .
H H8C 0.3075 0.0084 0.7225 0.099 Uiso calc R 1 . .
C C9 0.3265(3) 0.3750(3) 0.3212(2) 0.0416(5) Uani d . 1 . .
H H9 0.3278 0.3148 0.3870 0.050 Uiso calc R 1 . .
C C10 0.2074(3) 0.3751(3) 0.2563(2) 0.0503(6) Uani d . 1 . .
H H10 0.1300 0.3151 0.2774 0.060 Uiso calc R 1 . .
C C11 0.2044(3) 0.4647(3) 0.1599(2) 0.0544(7) Uani d . 1 . .
H H11 0.1239 0.4668 0.1154 0.065 Uiso calc R 1 . .
C C12 0.3211(3) 0.5518(3) 0.1291(2) 0.0512(6) Uani d . 1 . .
H H12 0.3208 0.6129 0.0637 0.061 Uiso calc R 1 . .
C C13 0.4388(3) 0.5464(2) 0.19728(18) 0.0380(5) Uani d . 1 . .
C C14 0.5734(3) 0.6303(2) 0.17170(18) 0.0393(5) Uani d . 1 . .
C C15 0.5939(4) 0.7291(3) 0.0798(2) 0.0557(7) Uani d . 1 . .
H H15 0.5181 0.7493 0.0304 0.067 Uiso calc R 1 . .
C C16 0.7279(4) 0.7967(3) 0.0627(2) 0.0634(8) Uani d . 1 . .
H H16 0.7435 0.8629 0.0011 0.076 Uiso calc R 1 . .
C C17 0.8374(4) 0.7669(3) 0.1357(2) 0.0594(7) Uani d . 1 . .
H H17 0.9291 0.8113 0.1244 0.071 Uiso calc R 1 . .
C C18 0.8102(3) 0.6699(3) 0.2267(2) 0.0484(6) Uani d . 1 . .
H H18 0.8848 0.6500 0.2770 0.058 Uiso calc R 1 . .
Cl Cl 0.82646(7) 0.24175(6) 0.14548(5) 0.04118(15) Uani d . 1 . .
O O4 0.8132(2) 0.2621(2) 0.26486(14) 0.0597(5) Uani d . 1 . .
O O5 0.6696(2) 0.2285(2) 0.12270(17) 0.0753(6) Uani d . 1 . .
O O6 0.8814(3) 0.3620(2) 0.07874(16) 0.0652(5) Uani d . 1 . .
O O7 0.9370(3) 0.1160(2) 0.11921(17) 0.0757(6) Uani d . 1 . .

loop_
_atom_site_aniso_label
_atom_site_aniso_U_11
_atom_site_aniso_U_22
_atom_site_aniso_U_33
_atom_site_aniso_U_12
_atom_site_aniso_U_13
_atom_site_aniso_U_23
Ni1 0.03248(17) 0.03601(17) 0.03033(16) -0.01101(12) -0.01119(11) 0.00581(11)
O1 0.0452(10) 0.0571(11) 0.0506(10) -0.0154(8) -0.0172(8) -0.0019(9)
O2 0.0396(9) 0.0392(9) 0.0400(9) -0.0051(7) -0.0130(7) 0.0092(7)
O3 0.0633(12) 0.0395(10) 0.0524(10) -0.0135(9) 0.0016(9) 0.0073(8)
N1 0.0376(10) 0.0365(10) 0.0333(9) -0.0057(8) -0.0090(8) 0.0003(8)
N2 0.0423(11) 0.0382(11) 0.0351(10) -0.0104(9) -0.0028(8) -0.0029(8)
C1 0.0450(15) 0.0599(17) 0.0627(17) -0.0026(13) -0.0254(13) -0.0138(14)
C2 0.0554(16) 0.0417(14) 0.0545(15) 0.0006(12) -0.0293(13) -0.0036(12)
C3 0.087(2) 0.059(2) 0.104(3) 0.0030(18) -0.065(2) 0.0011(19)
C4 0.133(3) 0.053(2) 0.109(3) -0.004(2) -0.084(3) 0.0223(19)
C5 0.116(3) 0.0403(16) 0.0610(18) -0.0093(17) -0.0372(18) 0.0122(13)
C6 0.0663(17) 0.0351(13) 0.0367(12) -0.0047(12) -0.0126(12) 0.0014(10)
C7 0.0525(14) 0.0325(12) 0.0317(11) 0.0029(11) -0.0144(10) -0.0039(9)
C8 0.090(2) 0.0397(15) 0.0617(18) -0.0221(15) 0.0168(16) 0.0003(13)
C9 0.0405(13) 0.0436(14) 0.0427(13) -0.0110(11) -0.0101(10) 0.0012(11)
C10 0.0427(14) 0.0594(17) 0.0530(15) -0.0150(13) -0.0107(12) -0.0059(13)
C11 0.0469(15) 0.0707(19) 0.0503(15) -0.0073(14) -0.0226(12) -0.0046(14)
C12 0.0531(15) 0.0616(17) 0.0414(14) -0.0082(13) -0.0201(12) 0.0045(12)
C13 0.0421(13) 0.0389(12) 0.0320(11) -0.0016(10) -0.0085(10) -0.0009(10)
C14 0.0454(14) 0.0381(13) 0.0330(11) -0.0040(11) -0.0050(10) -0.0019(10)
C15 0.0692(18) 0.0561(17) 0.0394(14) -0.0127(14) -0.0074(13) 0.0109(12)
C16 0.082(2) 0.0588(18) 0.0454(15) -0.0230(16) 0.0032(15) 0.0125(13)
C17 0.0655(19) 0.0593(18) 0.0523(16) -0.0256(15) 0.0086(14) -0.0028(14)
C18 0.0479(14) 0.0509(15) 0.0484(14) -0.0199(12) -0.0002(11) -0.0046(12)
Cl 0.0437(3) 0.0428(3) 0.0378(3) -0.0086(3) -0.0106(2) 0.0041(2)
O4 0.0798(13) 0.0620(12) 0.0386(9) -0.0123(10) -0.0148(9) 0.0014(9)
O5 0.0592(12) 0.1022(17) 0.0741(14) -0.0325(12) -0.0310(10) 0.0178(12)
O6 0.0829(14) 0.0616(12) 0.0546(11) -0.0305(11) -0.0136(10) 0.0177(9)
O7 0.0816(15) 0.0588(13) 0.0725(14) 0.0163(11) 0.0001(11) -0.0044(11)

loop_
_atom_type_symbol
_atom_type_description
_atom_type_scat_dispersion_real
_atom_type_scat_dispersion_imag
_atom_type_scat_source
C C 0.0033 0.0016 'International Tables Vol C Tables 4.2.6.8 and 6.1.1.4'
H H 0.0000 0.0000 'International Tables Vol C Tables 4.2.6.8 and 6.1.1.4'
N N 0.0061 0.0033 'International Tables Vol C Tables 4.2.6.8 and 6.1.1.4'
O O 0.0106 0.0060 'International Tables Vol C Tables 4.2.6.8 and 6.1.1.4'
Cl Cl 0.1484 0.1585 'International Tables Vol C Tables 4.2.6.8 and 6.1.1.4'
Ni Ni 0.3393 1.1124 'International Tables Vol C Tables 4.2.6.8 and 6.1.1.4'

loop_
_geom_angle_atom_site_label_1
_geom_angle_atom_site_label_2
_geom_angle_atom_site_label_3
_geom_angle_site_symmetry_1
_geom_angle_site_symmetry_3
_geom_angle
_geom_angle_publ_flag
O2 Ni1 O1 . . 92.24(7) ?
O2 Ni1 N2 . . 171.66(7) ?
O1 Ni1 N2 . . 94.93(7) ?
O2 Ni1 N1 . . 91.43(7) ?
O1 Ni1 N1 . . 174.35(7) ?
N2 Ni1 N1 . . 81.75(8) ?
C1 O1 Ni1 . . 122.66(17) ?
C7 O2 Ni1 . . 125.39(15) ?
C6 O3 C8 . . 116.8(2) ?
C9 N1 C13 . . 119.0(2) ?
C9 N1 Ni1 . . 126.47(15) ?
C13 N1 Ni1 . . 114.47(15) ?
C18 N2 C14 . . 118.7(2) ?
C18 N2 Ni1 . . 126.43(17) ?
C14 N2 Ni1 . . 114.84(15) ?
O1 C1 C2 . . 128.7(2) ?
O1 C1 H1 . . 115.7 ?
C2 C1 H1 . . 115.7 ?
C7 C2 C1 . . 121.7(2) ?
C7 C2 C3 . . 119.4(3) ?
C1 C2 C3 . . 119.0(3) ?
C4 C3 C2 . . 121.0(3) ?
C4 C3 H3 . . 119.5 ?
C2 C3 H3 . . 119.5 ?
C3 C4 C5 . . 120.2(3) ?
C3 C4 H4 . . 119.9 ?
C5 C4 H4 . . 119.9 ?
C6 C5 C4 . . 121.3(3) ?
C6 C5 H5 . . 119.4 ?
C4 C5 H5 . . 119.4 ?
O3 C6 C5 . . 126.1(3) ?
O3 C6 C7 . . 114.1(2) ?
C5 C6 C7 . . 119.8(3) ?
O2 C7 C2 . . 123.6(2) ?
O2 C7 C6 . . 118.2(2) ?
C2 C7 C6 . . 118.3(2) ?
O3 C8 H8A . . 109.5 ?
O3 C8 H8B . . 109.5 ?
H8A C8 H8B . . 109.5 ?
O3 C8 H8C . . 109.5 ?
H8A C8 H8C . . 109.5 ?
H8B C8 H8C . . 109.5 ?
N1 C9 C10 . . 122.1(2) ?
N1 C9 H9 . . 119.0 ?
C10 C9 H9 . . 119.0 ?
C11 C10 C9 . . 119.0(2) ?
C11 C10 H10 . . 120.5 ?
C9 C10 H10 . . 120.5 ?
C10 C11 C12 . . 119.7(2) ?
C10 C11 H11 . . 120.1 ?
C12 C11 H11 . . 120.1 ?
C11 C12 C13 . . 118.7(2) ?
C11 C12 H12 . . 120.7 ?
C13 C12 H12 . . 120.7 ?
N1 C13 C12 . . 121.5(2) ?
N1 C13 C14 . . 114.52(19) ?
C12 C13 C14 . . 124.0(2) ?
N2 C14 C15 . . 121.0(2) ?
N2 C14 C13 . . 114.38(19) ?
C15 C14 C13 . . 124.6(2) ?
C16 C15 C14 . . 119.1(3) ?
C16 C15 H15 . . 120.4 ?
C14 C15 H15 . . 120.4 ?
C17 C16 C15 . . 119.9(3) ?
C17 C16 H16 . . 120.0 ?
C15 C16 H16 . . 120.0 ?
C16 C17 C18 . . 118.8(3) ?
C16 C17 H17 . . 120.6 ?
C18 C17 H17 . . 120.6 ?
N2 C18 C17 . . 122.4(3) ?
N2 C18 H18 . . 118.8 ?
C17 C18 H18 . . 118.8 ?
O7 Cl O5 . . 109.87(14) ?
O7 Cl O6 . . 110.45(13) ?
O5 Cl O6 . . 109.20(12) ?
O7 Cl O4 . . 109.12(12) ?
O5 Cl O4 . . 108.41(12) ?
O6 Cl O4 . . 109.75(11) ?

loop_
_geom_bond_atom_site_label_1
_geom_bond_atom_site_label_2
_geom_bond_site_symmetry_2
_geom_bond_distance
_geom_bond_publ_flag
Ni1 O2 . 1.8932(15) ?
Ni1 O1 . 1.9580(16) ?
Ni1 N2 . 1.9783(19) ?
Ni1 N1 . 1.9828(18) ?
O1 C1 . 1.255(3) ?
O2 C7 . 1.310(3) ?
O3 C6 . 1.351(3) ?
O3 C8 . 1.439(3) ?
N1 C9 . 1.339(3) ?
N1 C13 . 1.349(3) ?
N2 C18 . 1.343(3) ?
N2 C14 . 1.346(3) ?
C1 C2 . 1.412(4) ?
C1 H1 . 0.9300 ?
C2 C7 . 1.410(3) ?
C2 C3 . 1.421(4) ?
C3 C4 . 1.348(5) ?
C3 H3 . 0.9300 ?
C4 C5 . 1.388(5) ?
C4 H4 . 0.9300 ?
C5 C6 . 1.378(4) ?
C5 H5 . 0.9300 ?
C6 C7 . 1.425(3) ?
C8 H8A . 0.9600 ?
C8 H8B . 0.9600 ?
C8 H8C . 0.9600 ?
C9 C10 . 1.374(3) ?
C9 H9 . 0.9300 ?
C10 C11 . 1.370(3) ?
C10 H10 . 0.9300 ?
C11 C12 . 1.379(4) ?
C11 H11 . 0.9300 ?
C12 C13 . 1.384(3) ?
C12 H12 . 0.9300 ?
C13 C14 . 1.476(3) ?
C14 C15 . 1.386(3) ?
C15 C16 . 1.374(4) ?
C15 H15 . 0.9300 ?
C16 C17 . 1.359(4) ?
C16 H16 . 0.9300 ?
C17 C18 . 1.374(3) ?
C17 H17 . 0.9300 ?
C18 H18 . 0.9300 ?
Cl O7 . 1.4194(19) ?
Cl O5 . 1.4284(19) ?
Cl O6 . 1.4336(18) ?
Cl O4 . 1.4418(17) ?

loop_
_geom_hbond_atom_site_label_D
_geom_hbond_atom_site_label_H
_geom_hbond_atom_site_label_A
_geom_hbond_site_symmetry_A
_geom_hbond_distance_DH
_geom_hbond_distance_HA
_geom_hbond_distance_DA
_geom_hbond_angle_DHA
C4 H4 O7 2_756 0.93 2.58 3.461(4) 159.1
C12 H12 O5 2_665 0.93 2.57 3.499(3) 176.9
C15 H15 O5 2_665 0.93 2.59 3.517(3) 171.2
